data_7018685
loop_
_publ_author_name
'Beckett, Michael A.'
'Horton, Peter N.'
'Hursthouse, Michael B.'
'Timmis, James L.'
'Varma, K. Sukumar'

_publ_section_title
;
 Templated heptaborate and pentaborate salts of cyclo-alkylammonium
 cations: structural and thermal properties.
;
_journal_issue 15
_journal_name_full 'Dalton transactions (Cambridge, England : 2003)'
_journal_page_first 4396
_journal_page_last 4403
_journal_paper_doi 10.1039/c2dt12310j
_journal_volume 41
_journal_year 2012
_chemical_formula_sum 'C14 H47 B9 N2 O22'
_chemical_formula_weight 692.83
_chemical_name_systematic
;
?
;
_space_group_IT_number 14
_symmetry_cell_setting monoclinic
_symmetry_space_group_name_Hall '-P 2ybc'
_symmetry_space_group_name_H-M 'P 1 21/c 1'
_atom_sites_solution_hydrogens geom
_atom_sites_solution_primary direct
_atom_sites_solution_secondary difmap
_audit_creation_method SHELXL-97
_cell_angle_alpha 90.00
_cell_angle_beta 91.5130(10)
_cell_angle_gamma 90.00
_cell_formula_units_Z 4
_cell_length_a 13.0200(3)
_cell_length_b 13.5845(4)
_cell_length_c 18.4005(4)
_cell_measurement_reflns_used 7597
_cell_measurement_temperature 120(2)
_cell_measurement_theta_max 27.485
_cell_measurement_theta_min 2.910
_cell_volume 3253.37(14)
_computing_cell_refinement 'DENZO (Otwinowski & Minor, 1997) & COLLECT (Hooft, R.W.W., 1998)'
_computing_data_collection 'COLLECT (Hooft, R.W.W., 1998)'
_computing_data_reduction 'DENZO (Otwinowski & Minor, 1997) & COLLECT (Hooft, R.W.W., 1998)'
_computing_molecular_graphics 'ORTEP3 for Windows (Farrugia, 1997)'
_computing_publication_material 'WinGX (Farrugia, 1999)'
_computing_structure_refinement 'SHELXL-97 (Sheldrick, 2008)'
_computing_structure_solution 'SHELXS-97 (Sheldrick, 2008)'
_diffrn_ambient_temperature 120(2)
_diffrn_detector_area_resol_mean 9.091
_diffrn_measured_fraction_theta_full 0.997
_diffrn_measured_fraction_theta_max 0.997
_diffrn_measurement_device_type 'Bruker-Nonius Roper CCD camera on \k-goniostat'
_diffrn_measurement_method '\f & \w scans'
_diffrn_radiation_monochromator graphite
_diffrn_radiation_source 'Bruker-Nonius FR591 rotating anode'
_diffrn_radiation_type MoK\a
_diffrn_radiation_wavelength 0.71073
_diffrn_reflns_av_R_equivalents 0.0369
_diffrn_reflns_av_sigmaI/netI 0.0314
_diffrn_reflns_limit_h_max 16
_diffrn_reflns_limit_h_min -15
_diffrn_reflns_limit_k_max 17
_diffrn_reflns_limit_k_min -17
_diffrn_reflns_limit_l_max 23
_diffrn_reflns_limit_l_min -23
_diffrn_reflns_number 36724
_diffrn_reflns_theta_full 27.48
_diffrn_reflns_theta_max 27.48
_diffrn_reflns_theta_min 3.00
_exptl_absorpt_coefficient_mu 0.123
_exptl_absorpt_correction_T_max 0.9639
_exptl_absorpt_correction_T_min 0.8762
_exptl_absorpt_correction_type multi-scan
_exptl_absorpt_process_details 'SADABS 2007/2 (Sheldrick, G.M., 2007)'
_exptl_crystal_colour Colourless
_exptl_crystal_density_diffrn 1.414
_exptl_crystal_density_method 'not measured'
_exptl_crystal_description Slab
_exptl_crystal_F_000 1464
_exptl_crystal_size_max 1.10
_exptl_crystal_size_mid 0.80
_exptl_crystal_size_min 0.30
_refine_diff_density_max 0.867
_refine_diff_density_min -0.649
_refine_diff_density_rms 0.082
_refine_ls_extinction_method none
_refine_ls_goodness_of_fit_ref 1.025
_refine_ls_hydrogen_treatment constr
_refine_ls_matrix_type full
_refine_ls_number_parameters 509
_refine_ls_number_reflns 7438
_refine_ls_number_restraints 423
_refine_ls_restrained_S_all 1.108
_refine_ls_R_factor_all 0.0801
_refine_ls_R_factor_gt 0.0672
_refine_ls_shift/su_max 0.000
_refine_ls_shift/su_mean 0.000
_refine_ls_structure_factor_coef Fsqd
_refine_ls_weighting_details 'calc w=1/[\s^2^(Fo^2^)+(0.1037P)^2^+5.0530P] where P=(Fo^2^+2Fc^2^)/3'
_refine_ls_weighting_scheme calc
_refine_ls_wR_factor_gt 0.1849
_refine_ls_wR_factor_ref 0.1956
_reflns_number_gt 6135
_reflns_number_total 7438
_reflns_threshold_expression >2sigma(I)
_cod_data_source_file c2dt12310j.txt
_cod_data_source_block 7
_cod_original_cell_volume 3253.36(14)
_cod_original_sg_symbol_H-M P2(1)/c
_cod_database_code 7018685

loop_
_symmetry_equiv_pos_as_xyz
'x, y, z'
'-x, y+1/2, -z+1/2'
'-x, -y, -z'
'x, -y-1/2, z-1/2'

loop_
_atom_site_label
_atom_site_type_symbol
_atom_site_fract_x
_atom_site_fract_y
_atom_site_fract_z
_atom_site_U_iso_or_equiv
_atom_site_adp_type
_atom_site_occupancy
_atom_site_symmetry_multiplicity
_atom_site_calc_flag
_atom_site_refinement_flags
_atom_site_disorder_assembly
_atom_site_disorder_group
B1 B 0.5129(2) 0.78652(18) 0.21523(14) 0.0143(5) Uani 1 1 d . . .
B2 B 0.4302(2) 0.72252(18) 0.09402(14) 0.0135(5) Uani 1 1 d . . .
B3 B 0.4216(2) 0.90232(19) 0.11888(15) 0.0158(5) Uani 1 1 d . . .
B4 B 0.5630(2) 0.62994(19) 0.16331(14) 0.0151(5) Uani 1 1 d . . .
B5 B 0.5394(2) 0.96701(19) 0.21362(15) 0.0170(5) Uani 1 1 d . . .
B6 B 0.4452(2) 0.8439(2) -0.00476(15) 0.0179(5) Uani 1 1 d . . .
B7 B 0.2694(2) 0.7966(2) 0.13596(15) 0.0168(5) Uani 1 1 d . . .
O1 O 0.47535(12) 0.80710(11) 0.13701(8) 0.0128(3) Uani 1 1 d . . .
O2 O 0.58654(13) 0.70645(12) 0.20922(9) 0.0166(4) Uani 1 1 d . . .
O3 O 0.48591(13) 0.63334(12) 0.11172(9) 0.0152(3) Uani 1 1 d . . .
O4 O 0.56214(14) 0.87613(12) 0.24147(9) 0.0188(4) Uani 1 1 d . . .
O5 O 0.46740(14) 0.98208(12) 0.15956(10) 0.0192(4) Uani 1 1 d . . .
O6 O 0.43957(13) 0.74686(12) 0.01711(9) 0.0167(4) Uani 1 1 d . . .
O7 O 0.43143(14) 0.92017(12) 0.04161(9) 0.0197(4) Uani 1 1 d . . .
O8 O 0.32010(13) 0.71404(11) 0.11328(9) 0.0148(3) Uani 1 1 d . . .
O9 O 0.31244(13) 0.88834(12) 0.13828(9) 0.0171(4) Uani 1 1 d . . .
O10 O 0.42879(14) 0.76006(12) 0.26161(9) 0.0182(4) Uani 1 1 d . . .
H10 H 0.4245 0.6985 0.2642 0.027 Uiso 1 1 calc R . .
O11 O 0.62051(14) 0.54499(13) 0.16721(10) 0.0218(4) Uani 1 1 d . . .
H11 H 0.6595 0.5469 0.2043 0.033 Uiso 1 1 calc R . .
O12 O 0.59107(14) 1.04894(12) 0.23858(10) 0.0202(4) Uani 1 1 d . . .
H12 H 0.6336 1.0325 0.2715 0.030 Uiso 1 1 calc R . .
O13 O 0.46702(16) 0.85687(14) -0.07687(10) 0.0266(4) Uani 1 1 d . . .
H13 H 0.4743 0.9172 -0.0854 0.040 Uiso 1 1 calc R . .
O14 O 0.16896(15) 0.78787(15) 0.15691(12) 0.0288(4) Uani 1 1 d . . .
H14 H 0.1492 0.8417 0.1741 0.043 Uiso 1 1 calc R . .
B21 B 0.1539(2) 0.5315(2) 0.18426(16) 0.0213(6) Uani 1 1 d . . .
O21 O 0.25005(14) 0.53368(13) 0.15615(10) 0.0221(4) Uani 1 1 d . . .
H21 H 0.2596 0.5883 0.1360 0.033 Uiso 1 1 calc R . .
O22 O 0.08889(15) 0.60977(15) 0.17818(14) 0.0341(5) Uani 1 1 d . . .
H22 H 0.1230 0.6622 0.1793 0.051 Uiso 1 1 calc R . .
O23 O 0.12197(16) 0.44837(14) 0.21931(12) 0.0302(5) Uani 1 1 d . . .
H23 H 0.1683 0.4054 0.2181 0.045 Uiso 1 1 calc R . .
B31 B 0.1355(2) 0.0297(2) 0.23242(16) 0.0218(6) Uani 1 1 d . . .
O31 O 0.23713(14) 0.03077(14) 0.21726(11) 0.0251(4) Uani 1 1 d . . .
H31 H 0.2517 -0.0198 0.1933 0.038 Uiso 1 1 calc R . .
O32 O 0.09463(16) 0.11356(15) 0.26060(13) 0.0321(5) Uani 1 1 d . . .
H32 H 0.1330 0.1615 0.2516 0.048 Uiso 1 1 calc R . .
O33 O 0.07568(15) -0.05198(15) 0.22133(12) 0.0299(5) Uani 1 1 d . . .
H33 H 0.0147 -0.0390 0.2318 0.045 Uiso 1 1 calc R . .
O41 O 0.22224(16) 0.26886(19) 0.22736(12) 0.0386(5) Uani 1 1 d . . .
C1 C 0.7383(6) 0.3458(6) 0.1109(5) 0.023(3) Uiso 0.607(9) 1 d PDU A 1
H1 H 0.7672 0.3731 0.1576 0.027 Uiso 0.607(9) 1 calc PR A 1
C2 C 0.7730(5) 0.2372(4) 0.1042(4) 0.0239(18) Uiso 0.607(9) 1 d PDU A 1
H2A H 0.7781 0.2193 0.0523 0.029 Uiso 0.607(9) 1 calc PR A 1
H2B H 0.7217 0.1934 0.1263 0.029 Uiso 0.607(9) 1 calc PR A 1
C3 C 0.8798(4) 0.2235(4) 0.1437(3) 0.0277(12) Uiso 0.607(9) 1 d PDU A 1
H3A H 0.8731 0.2439 0.1950 0.033 Uiso 0.607(9) 1 calc PR A 1
H3B H 0.8966 0.1524 0.1438 0.033 Uiso 0.607(9) 1 calc PR A 1
C4 C 0.9679(6) 0.2779(6) 0.1131(5) 0.057(2) Uiso 0.607(9) 1 d PDU A 1
H4A H 1.0203 0.2823 0.1530 0.069 Uiso 0.607(9) 1 calc PR A 1
H4B H 0.9970 0.2337 0.0761 0.069 Uiso 0.607(9) 1 calc PR A 1
C5 C 0.9641(5) 0.3737(5) 0.0804(4) 0.0485(17) Uiso 0.607(9) 1 d PDU A 1
H5A H 1.0318 0.3865 0.0591 0.058 Uiso 0.607(9) 1 calc PR A 1
H5B H 0.9553 0.4224 0.1198 0.058 Uiso 0.607(9) 1 calc PR A 1
C6 C 0.8831(5) 0.3937(5) 0.0227(3) 0.0459(17) Uiso 0.607(9) 1 d PDU A 1
H6A H 0.8817 0.3373 -0.0114 0.055 Uiso 0.607(9) 1 calc PR A 1
H6B H 0.9044 0.4524 -0.0050 0.055 Uiso 0.607(9) 1 calc PR A 1
C7 C 0.7744(6) 0.4108(6) 0.0479(4) 0.027(2) Uiso 0.607(9) 1 d PDU A 1
H7A H 0.7266 0.4007 0.0058 0.033 Uiso 0.607(9) 1 calc PR A 1
H7B H 0.7684 0.4805 0.0629 0.033 Uiso 0.607(9) 1 calc PR A 1
N1 N 0.6224(5) 0.3514(5) 0.1125(4) 0.014(2) Uiso 0.607(9) 1 d PDU A 1
H1A H 0.5949 0.3222 0.0719 0.022 Uiso 0.607(9) 1 calc PR A 1
H1B H 0.6026 0.4156 0.1137 0.022 Uiso 0.607(9) 1 calc PR A 1
H1C H 0.6000 0.3198 0.1527 0.022 Uiso 0.607(9) 1 calc PR A 1
C61 C 0.7458(9) 0.3444(9) 0.1162(8) 0.021(4) Uiso 0.393(9) 1 d PDU A 2
H61 H 0.7705 0.3738 0.1633 0.025 Uiso 0.393(9) 1 calc PR A 2
C62 C 0.7758(8) 0.2386(7) 0.1187(7) 0.029(3) Uiso 0.393(9) 1 d PDU A 2
H62A H 0.7445 0.2106 0.1626 0.035 Uiso 0.393(9) 1 calc PR A 2
H62B H 0.7409 0.2068 0.0764 0.035 Uiso 0.393(9) 1 calc PR A 2
C63 C 0.8824(10) 0.2045(12) 0.1193(11) 0.088(5) Uiso 0.393(9) 1 d PDU A 2
H63A H 0.9007 0.1932 0.1712 0.106 Uiso 0.393(9) 1 calc PR A 2
H63B H 0.8796 0.1385 0.0965 0.106 Uiso 0.393(9) 1 calc PR A 2
C64 C 0.9694(8) 0.2501(8) 0.0902(7) 0.047(2) Uiso 0.393(9) 1 d PDU A 2
H64A H 1.0056 0.1996 0.0618 0.056 Uiso 0.393(9) 1 calc PR A 2
H64B H 1.0157 0.2680 0.1317 0.056 Uiso 0.393(9) 1 calc PR A 2
C65 C 0.9586(12) 0.3386(10) 0.0435(9) 0.091(4) Uiso 0.393(9) 1 d PDU A 2
H65A H 0.9308 0.3143 -0.0038 0.109 Uiso 0.393(9) 1 calc PR A 2
H65B H 1.0297 0.3606 0.0345 0.109 Uiso 0.393(9) 1 calc PR A 2
C66 C 0.8987(6) 0.4320(6) 0.0590(5) 0.038(2) Uiso 0.393(9) 1 d PDU A 2
H66A H 0.9191 0.4577 0.1076 0.045 Uiso 0.393(9) 1 calc PR A 2
H66B H 0.9145 0.4829 0.0224 0.045 Uiso 0.393(9) 1 calc PR A 2
C67 C 0.7860(9) 0.4103(10) 0.0564(8) 0.038(4) Uiso 0.393(9) 1 d PDU A 2
H67A H 0.7688 0.3792 0.0090 0.046 Uiso 0.393(9) 1 calc PR A 2
H67B H 0.7486 0.4737 0.0580 0.046 Uiso 0.393(9) 1 calc PR A 2
N61 N 0.6345(8) 0.3515(9) 0.1153(7) 0.020(4) Uiso 0.393(9) 1 d PDU A 2
H61A H 0.6089 0.3326 0.0709 0.030 Uiso 0.393(9) 1 calc PR A 2
H61B H 0.6157 0.4149 0.1240 0.030 Uiso 0.393(9) 1 calc PR A 2
H61C H 0.6090 0.3116 0.1502 0.030 Uiso 0.393(9) 1 calc PR A 2
C11 C 0.3039(5) 0.2419(5) 0.0269(3) 0.0121(12) Uiso 0.354(3) 1 d PDU B 1
H11D H 0.3524 0.2374 -0.0142 0.014 Uiso 0.354(3) 1 calc PR B 1
C12 C 0.2591(10) 0.1417(8) 0.0429(6) 0.030(3) Uiso 0.354(3) 1 d PDU B 1
H12A H 0.1892 0.1504 0.0619 0.036 Uiso 0.354(3) 1 calc PR B 1
H12B H 0.3018 0.1097 0.0815 0.036 Uiso 0.354(3) 1 calc PR B 1
C13 C 0.2528(7) 0.0723(7) -0.0248(5) 0.0362(19) Uiso 0.354(3) 1 d PDU B 1
H13A H 0.3226 0.0466 -0.0333 0.043 Uiso 0.354(3) 1 calc PR B 1
H13B H 0.2089 0.0154 -0.0127 0.043 Uiso 0.354(3) 1 calc PR B 1
C14 C 0.2125(10) 0.1156(7) -0.0939(5) 0.042(2) Uiso 0.354(3) 1 d PDU B 1
H14A H 0.2495 0.0878 -0.1355 0.050 Uiso 0.354(3) 1 calc PR B 1
H14B H 0.1385 0.1003 -0.1005 0.050 Uiso 0.354(3) 1 calc PR B 1
C15 C 0.2271(8) 0.2189(7) -0.0907(6) 0.043(2) Uiso 0.354(3) 1 d PDU B 1
H15A H 0.2450 0.2360 -0.1411 0.051 Uiso 0.354(3) 1 calc PR B 1
H15B H 0.2920 0.2258 -0.0618 0.051 Uiso 0.354(3) 1 calc PR B 1
C16 C 0.1670(7) 0.3030(7) -0.0678(4) 0.0291(18) Uiso 0.354(3) 1 d PDU B 1
H16A H 0.0929 0.2874 -0.0658 0.035 Uiso 0.354(3) 1 calc PR B 1
H16B H 0.1773 0.3611 -0.0992 0.035 Uiso 0.354(3) 1 calc PR B 1
C17 C 0.2160(6) 0.3168(6) 0.0082(4) 0.0230(15) Uiso 0.354(3) 1 d PDU B 1
H17A H 0.1619 0.3103 0.0447 0.028 Uiso 0.354(3) 1 calc PR B 1
H17B H 0.2441 0.3844 0.0120 0.028 Uiso 0.354(3) 1 calc PR B 1
N11 N 0.3580(4) 0.2817(4) 0.0933(3) 0.0121(11) Uiso 0.354(3) 1 d PDU B 1
H11A H 0.3152 0.2791 0.1316 0.018 Uiso 0.354(3) 1 calc PR B 1
H11B H 0.3766 0.3453 0.0853 0.018 Uiso 0.354(3) 1 calc PR B 1
H11C H 0.4150 0.2450 0.1034 0.018 Uiso 0.354(3) 1 calc PR B 1
C21 C 0.2687(17) 0.123(2) 0.0484(11) 0.016(5) Uiso 0.118(4) 1 d PDU C 2
H21D H 0.2808 0.0511 0.0541 0.019 Uiso 0.118(4) 1 calc PR C 2
C22 C 0.1550(16) 0.134(2) 0.0577(15) 0.046(6) Uiso 0.118(4) 1 d PDU C 2
H22A H 0.1319 0.1946 0.0328 0.055 Uiso 0.118(4) 1 calc PR C 2
H22B H 0.1422 0.1419 0.1102 0.055 Uiso 0.118(4) 1 calc PR C 2
C23 C 0.089(2) 0.049(2) 0.0293(15) 0.060(7) Uiso 0.118(4) 1 d PDU C 2
H23A H 0.1095 -0.0105 0.0575 0.072 Uiso 0.118(4) 1 calc PR C 2
H23B H 0.0172 0.0637 0.0414 0.072 Uiso 0.118(4) 1 calc PR C 2
C24 C 0.090(3) 0.022(3) -0.0482(15) 0.071(7) Uiso 0.118(4) 1 d PDU C 2
H24A H 0.0758 -0.0496 -0.0515 0.085 Uiso 0.118(4) 1 calc PR C 2
H24B H 0.0307 0.0557 -0.0724 0.085 Uiso 0.118(4) 1 calc PR C 2
C25 C 0.180(2) 0.042(2) -0.0914(17) 0.062(6) Uiso 0.118(4) 1 d PDU C 2
H25A H 0.2306 -0.0096 -0.0771 0.074 Uiso 0.118(4) 1 calc PR C 2
H25B H 0.1587 0.0267 -0.1422 0.074 Uiso 0.118(4) 1 calc PR C 2
C26 C 0.240(2) 0.1327(19) -0.0956(12) 0.033(6) Uiso 0.118(4) 1 d PDU C 2
H26A H 0.1923 0.1895 -0.1003 0.039 Uiso 0.118(4) 1 calc PR C 2
H26B H 0.2827 0.1309 -0.1391 0.039 Uiso 0.118(4) 1 calc PR C 2
C27 C 0.3083(18) 0.145(2) -0.0275(11) 0.041(5) Uiso 0.118(4) 1 d PDU C 2
H27A H 0.3326 0.2142 -0.0272 0.049 Uiso 0.118(4) 1 calc PR C 2
H27B H 0.3695 0.1032 -0.0341 0.049 Uiso 0.118(4) 1 calc PR C 2
N21 N 0.334(3) 0.167(4) 0.1068(17) 0.039(13) Uiso 0.118(4) 1 d PDU C 2
H21A H 0.3136 0.2298 0.1153 0.058 Uiso 0.118(4) 1 calc PR C 2
H21B H 0.4008 0.1671 0.0930 0.058 Uiso 0.118(4) 1 calc PR C 2
H21C H 0.3285 0.1307 0.1481 0.058 Uiso 0.118(4) 1 calc PR C 2
C31 C 0.2862(18) 0.1888(16) 0.0202(12) 0.059(5) Uiso 0.172(7) 1 d PDU D 3
H31D H 0.3460 0.1941 -0.0125 0.071 Uiso 0.172(7) 1 calc PR D 3
C32 C 0.252(2) 0.0856(15) 0.0148(14) 0.061(5) Uiso 0.172(7) 1 d PDU D 3
H32A H 0.2133 0.0766 0.0601 0.074 Uiso 0.172(7) 1 calc PR D 3
H32B H 0.3163 0.0482 0.0227 0.074 Uiso 0.172(7) 1 calc PR D 3
C33 C 0.193(2) 0.0229(14) -0.0382(13) 0.050(5) Uiso 0.172(7) 1 d PDU D 3
H33A H 0.1577 -0.0283 -0.0101 0.060 Uiso 0.172(7) 1 calc PR D 3
H33B H 0.2442 -0.0114 -0.0682 0.060 Uiso 0.172(7) 1 calc PR D 3
C34 C 0.1157(15) 0.0679(12) -0.0890(10) 0.031(4) Uiso 0.172(7) 1 d PDU D 3
H34A H 0.1239 0.0382 -0.1376 0.037 Uiso 0.172(7) 1 calc PR D 3
H34B H 0.0465 0.0496 -0.0724 0.037 Uiso 0.172(7) 1 calc PR D 3
C35 C 0.1192(14) 0.1745(12) -0.0969(10) 0.019(4) Uiso 0.172(7) 1 d PDU D 3
H35A H 0.1507 0.1782 -0.1452 0.023 Uiso 0.172(7) 1 calc PR D 3
H35B H 0.0454 0.1869 -0.1073 0.023 Uiso 0.172(7) 1 calc PR D 3
C36 C 0.148(3) 0.2691(15) -0.0701(15) 0.076(7) Uiso 0.172(7) 1 d PDU D 3
H36A H 0.0836 0.3064 -0.0618 0.091 Uiso 0.172(7) 1 calc PR D 3
H36B H 0.1842 0.3037 -0.1090 0.091 Uiso 0.172(7) 1 calc PR D 3
C37 C 0.214(2) 0.2756(17) -0.0012(13) 0.066(6) Uiso 0.172(7) 1 d PDU D 3
H37A H 0.1673 0.2864 0.0398 0.079 Uiso 0.172(7) 1 calc PR D 3
H37B H 0.2569 0.3353 -0.0049 0.079 Uiso 0.172(7) 1 calc PR D 3
N31 N 0.328(2) 0.211(2) 0.0949(13) 0.084(9) Uiso 0.172(7) 1 d PDU D 3
H31A H 0.3882 0.1782 0.1026 0.126 Uiso 0.172(7) 1 calc PR D 3
H31B H 0.2820 0.1918 0.1284 0.126 Uiso 0.172(7) 1 calc PR D 3
H31C H 0.3393 0.2770 0.0992 0.126 Uiso 0.172(7) 1 calc PR D 3
C41 C 0.2890(7) 0.1400(7) 0.0322(5) 0.020(2) Uiso 0.357(7) 1 d PDU E 4
H41 H 0.3468 0.1047 0.0086 0.024 Uiso 0.357(7) 1 calc PR E 4
C42 C 0.2022(7) 0.0706(6) 0.0385(5) 0.033(2) Uiso 0.357(7) 1 d PDU E 4
H42A H 0.1446 0.1063 0.0607 0.040 Uiso 0.357(7) 1 calc PR E 4
H42B H 0.2236 0.0178 0.0728 0.040 Uiso 0.357(7) 1 calc PR E 4
C43 C 0.1627(13) 0.0234(10) -0.0295(7) 0.066(4) Uiso 0.357(7) 1 d PDU E 4
H43A H 0.1210 -0.0347 -0.0166 0.079 Uiso 0.357(7) 1 calc PR E 4
H43B H 0.2217 -0.0003 -0.0575 0.079 Uiso 0.357(7) 1 calc PR E 4
C44 C 0.0987(14) 0.0903(11) -0.0768(10) 0.088(5) Uiso 0.357(7) 1 d PDU E 4
H44A H 0.0969 0.0601 -0.1258 0.106 Uiso 0.357(7) 1 calc PR E 4
H44B H 0.0279 0.0861 -0.0587 0.106 Uiso 0.357(7) 1 calc PR E 4
C45 C 0.1194(6) 0.1950(6) -0.0877(4) 0.0132(18) Uiso 0.357(7) 1 d PDU E 4
H45A H 0.0969 0.2056 -0.1389 0.016 Uiso 0.357(7) 1 calc PR E 4
H45B H 0.0661 0.2272 -0.0585 0.016 Uiso 0.357(7) 1 calc PR E 4
C46 C 0.2053(15) 0.2611(14) -0.0794(10) 0.096(5) Uiso 0.357(7) 1 d PDU E 4
H46A H 0.1799 0.3297 -0.0777 0.116 Uiso 0.357(7) 1 calc PR E 4
H46B H 0.2497 0.2548 -0.1220 0.116 Uiso 0.357(7) 1 calc PR E 4
C47 C 0.2686(7) 0.2393(7) -0.0103(5) 0.034(2) Uiso 0.357(7) 1 d PDU E 4
H47A H 0.2405 0.2844 0.0265 0.041 Uiso 0.357(7) 1 calc PR E 4
H47B H 0.3380 0.2648 -0.0205 0.041 Uiso 0.357(7) 1 calc PR E 4
N41 N 0.3267(9) 0.1760(11) 0.1059(5) 0.022(3) Uiso 0.357(7) 1 d PDU E 4
H41A H 0.2730 0.1797 0.1363 0.032 Uiso 0.357(7) 1 calc PR E 4
H41B H 0.3555 0.2367 0.1012 0.032 Uiso 0.357(7) 1 calc PR E 4
H41C H 0.3745 0.1334 0.1244 0.032 Uiso 0.357(7) 1 calc PR E 4
O51 O 0.4508(4) 0.4572(3) 0.0326(3) 0.0379(13) Uani 0.504(5) 1 d P F 5
O52 O 0.3960(4) 0.3768(4) 0.1137(2) 0.0302(11) Uani 0.439(4) 1 d P G 6
O53 O 0.300(3) 0.381(3) 0.0674(18) 0.0302(11) Uani 0.056(5) 1 d P H 7

loop_
_atom_site_aniso_label
_atom_site_aniso_U_11
_atom_site_aniso_U_22
_atom_site_aniso_U_33
_atom_site_aniso_U_23
_atom_site_aniso_U_13
_atom_site_aniso_U_12
B1 0.0178(12) 0.0102(11) 0.0149(12) 0.0004(9) -0.0021(9) 0.0002(9)
B2 0.0152(12) 0.0105(11) 0.0147(12) 0.0001(9) -0.0014(9) -0.0017(9)
B3 0.0166(12) 0.0107(11) 0.0198(12) 0.0021(9) -0.0028(10) -0.0008(9)
B4 0.0154(12) 0.0118(11) 0.0180(12) 0.0005(9) 0.0015(10) 0.0001(9)
B5 0.0190(13) 0.0119(12) 0.0200(13) -0.0009(9) -0.0012(10) 0.0007(10)
B6 0.0201(13) 0.0161(12) 0.0173(12) 0.0043(10) -0.0028(10) -0.0042(10)
B7 0.0174(12) 0.0143(12) 0.0185(12) 0.0012(9) -0.0019(10) 0.0010(10)
O1 0.0154(8) 0.0088(7) 0.0142(7) 0.0014(6) -0.0015(6) -0.0010(6)
O2 0.0185(8) 0.0120(8) 0.0190(8) 0.0001(6) -0.0038(6) 0.0009(6)
O3 0.0186(8) 0.0108(7) 0.0163(8) 0.0000(6) -0.0014(6) 0.0001(6)
O4 0.0234(9) 0.0112(8) 0.0215(8) -0.0012(6) -0.0074(7) -0.0012(6)
O5 0.0233(9) 0.0092(8) 0.0246(9) 0.0005(6) -0.0068(7) -0.0010(6)
O6 0.0215(9) 0.0141(8) 0.0144(8) 0.0022(6) -0.0002(6) -0.0033(6)
O7 0.0263(9) 0.0132(8) 0.0196(8) 0.0057(6) -0.0016(7) -0.0019(7)
O8 0.0151(8) 0.0113(7) 0.0180(8) 0.0002(6) 0.0008(6) -0.0016(6)
O9 0.0160(8) 0.0117(8) 0.0235(9) -0.0001(6) -0.0019(7) 0.0015(6)
O10 0.0267(9) 0.0114(8) 0.0167(8) -0.0003(6) 0.0045(7) -0.0002(7)
O11 0.0235(9) 0.0149(8) 0.0267(9) -0.0037(7) -0.0067(7) 0.0051(7)
O12 0.0234(9) 0.0119(8) 0.0249(9) -0.0012(7) -0.0074(7) -0.0012(7)
O13 0.0391(11) 0.0226(9) 0.0179(9) 0.0066(7) -0.0007(8) -0.0094(8)
O14 0.0186(9) 0.0251(10) 0.0431(12) 0.0034(9) 0.0072(8) 0.0013(7)
B21 0.0196(13) 0.0177(13) 0.0263(14) 0.0011(11) -0.0011(11) -0.0027(10)
O21 0.0199(9) 0.0195(9) 0.0268(9) 0.0061(7) 0.0007(7) -0.0002(7)
O22 0.0209(10) 0.0189(10) 0.0627(15) 0.0044(9) 0.0049(9) -0.0014(8)
O23 0.0273(10) 0.0215(10) 0.0421(12) 0.0086(9) 0.0054(9) -0.0014(8)
B31 0.0186(13) 0.0202(14) 0.0266(14) -0.0035(11) -0.0017(11) 0.0027(10)
O31 0.0179(9) 0.0204(9) 0.0370(11) -0.0125(8) -0.0011(8) 0.0012(7)
O32 0.0267(10) 0.0202(10) 0.0496(13) -0.0070(9) 0.0074(9) 0.0054(8)
O33 0.0211(9) 0.0263(10) 0.0425(12) -0.0088(9) 0.0046(9) -0.0035(8)
O41 0.0257(11) 0.0524(14) 0.0371(12) -0.0108(10) -0.0075(9) 0.0077(10)
O51 0.040(3) 0.029(2) 0.044(3) -0.0132(19) -0.005(2) 0.0053(18)
O52 0.042(3) 0.032(2) 0.017(2) -0.0036(17) -0.0025(19) 0.002(2)
O53 0.042(3) 0.032(2) 0.017(2) -0.0036(17) -0.0025(19) 0.002(2)

loop_
_atom_type_symbol
_atom_type_description
_atom_type_scat_dispersion_real
_atom_type_scat_dispersion_imag
_atom_type_scat_source
C C 0.0033 0.0016 'International Tables Vol C Tables 4.2.6.8 and 6.1.1.4'
H H 0.0000 0.0000 'International Tables Vol C Tables 4.2.6.8 and 6.1.1.4'
B B 0.0013 0.0007 'International Tables Vol C Tables 4.2.6.8 and 6.1.1.4'
N N 0.0061 0.0033 'International Tables Vol C Tables 4.2.6.8 and 6.1.1.4'
O O 0.0106 0.0060 'International Tables Vol C Tables 4.2.6.8 and 6.1.1.4'

loop_
_geom_angle_atom_site_label_1
_geom_angle_atom_site_label_2
_geom_angle_atom_site_label_3
_geom_angle
O10 B1 O4 110.21(19)
O10 B1 O2 111.60(19)
O4 B1 O2 111.4(2)
O10 B1 O1 111.73(19)
O4 B1 O1 106.63(18)
O2 B1 O1 105.02(18)
O3 B2 O6 110.71(19)
O3 B2 O8 111.22(18)
O6 B2 O8 110.69(18)
O3 B2 O1 109.55(18)
O6 B2 O1 107.14(18)
O8 B2 O1 107.38(18)
O5 B3 O7 109.76(19)
O5 B3 O9 110.9(2)
O7 B3 O9 111.48(19)
O5 B3 O1 110.40(19)
O7 B3 O1 107.97(19)
O9 B3 O1 106.21(18)
O3 B4 O2 123.5(2)
O3 B4 O11 117.0(2)
O2 B4 O11 119.5(2)
O5 B5 O4 123.2(2)
O5 B5 O12 116.3(2)
O4 B5 O12 120.5(2)
O7 B6 O13 122.9(2)
O7 B6 O6 122.5(2)
O13 B6 O6 114.7(2)
O9 B7 O8 123.7(2)
O9 B7 O14 117.5(2)
O8 B7 O14 118.8(2)
B3 O1 B2 111.52(17)
B3 O1 B1 119.99(17)
B2 O1 B1 117.67(17)
B4 O2 B1 118.49(19)
B4 O3 B2 122.76(18)
B5 O4 B1 122.92(19)
B5 O5 B3 122.29(19)
B6 O6 B2 120.30(19)
B6 O7 B3 120.32(19)
B7 O8 B2 118.87(18)
B7 O9 B3 120.20(19)
B1 O10 H10 109.5
B4 O11 H11 109.5
B5 O12 H12 109.5
B6 O13 H13 109.5
B7 O14 H14 109.5
O22 B21 O21 121.7(2)
O22 B21 O23 119.1(2)
O21 B21 O23 119.2(2)
B21 O21 H21 109.5
B21 O22 H22 109.5
B21 O23 H23 109.5
O31 B31 O32 117.4(2)
O31 B31 O33 122.1(2)
O32 B31 O33 120.5(2)
B31 O31 H31 109.5
B31 O32 H32 109.5
B31 O33 H33 109.5
N1 C1 C7 108.0(6)
N1 C1 C2 110.1(6)
C7 C1 C2 113.0(7)
N1 C1 H1 108.5
C7 C1 H1 108.5
C2 C1 H1 108.5
C1 C2 C3 109.5(5)
C1 C2 H2A 109.8
C3 C2 H2A 109.8
C1 C2 H2B 109.8
C3 C2 H2B 109.8
H2A C2 H2B 108.2
C4 C3 C2 116.7(5)
C4 C3 H3A 108.1
C2 C3 H3A 108.1
C4 C3 H3B 108.1
C2 C3 H3B 108.1
H3A C3 H3B 107.3
C5 C4 C3 126.2(6)
C5 C4 H4A 105.8
C3 C4 H4A 105.8
C5 C4 H4B 105.8
C3 C4 H4B 105.8
H4A C4 H4B 106.2
C4 C5 C6 118.5(6)
C4 C5 H5A 107.7
C6 C5 H5A 107.7
C4 C5 H5B 107.7
C6 C5 H5B 107.7
H5A C5 H5B 107.1
C5 C6 C7 117.1(6)
C5 C6 H6A 108.0
C7 C6 H6A 108.0
C5 C6 H6B 108.0
C7 C6 H6B 108.0
H6A C6 H6B 107.3
C6 C7 C1 116.5(6)
C6 C7 H7A 108.2
C1 C7 H7A 108.2
C6 C7 H7B 108.2
C1 C7 H7B 108.2
H7A C7 H7B 107.3
N61 C61 C62 109.0(9)
N61 C61 C67 108.3(10)
C62 C61 C67 119.6(11)
N61 C61 H61 106.4
C62 C61 H61 106.4
C67 C61 H61 106.4
C63 C62 C61 123.6(10)
C63 C62 H62A 106.4
C61 C62 H62A 106.4
C63 C62 H62B 106.4
C61 C62 H62B 106.4
H62A C62 H62B 106.5
C64 C63 C62 129.0(12)
C64 C63 H63A 105.0
C62 C63 H63A 105.0
C64 C63 H63B 105.0
C62 C63 H63B 105.0
H63A C63 H63B 105.9
C63 C64 C65 120.8(11)
C63 C64 H64A 107.1
C65 C64 H64A 107.1
C63 C64 H64B 107.1
C65 C64 H64B 107.1
H64A C64 H64B 106.8
C64 C65 C66 127.5(12)
C64 C65 H65A 105.4
C66 C65 H65A 105.4
C64 C65 H65B 105.4
C66 C65 H65B 105.4
H65A C65 H65B 106.0
C67 C66 C65 109.7(10)
C67 C66 H66A 109.7
C65 C66 H66A 109.7
C67 C66 H66B 109.7
C65 C66 H66B 109.7
H66A C66 H66B 108.2
C66 C67 C61 116.7(10)
C66 C67 H67A 108.1
C61 C67 H67A 108.1
C66 C67 H67B 108.1
C61 C67 H67B 108.1
H67A C67 H67B 107.3
C61 N61 H61A 109.5
C61 N61 H61B 109.5
H61A N61 H61B 109.5
C61 N61 H61C 109.5
H61A N61 H61C 109.5
H61B N61 H61C 109.5
N11 C11 C12 110.0(6)
N11 C11 C17 105.7(5)
C12 C11 C17 110.2(7)
N11 C11 H11D 110.3
C12 C11 H11D 110.3
C17 C11 H11D 110.3
C11 C12 C13 113.6(8)
C11 C12 H12A 108.9
C13 C12 H12A 108.9
C11 C12 H12B 108.9
C13 C12 H12B 108.9
H12A C12 H12B 107.7
C14 C13 C12 117.0(8)
C14 C13 H13A 108.0
C12 C13 H13A 108.0
C14 C13 H13B 108.0
C12 C13 H13B 108.0
H13A C13 H13B 107.3
C15 C14 C13 108.2(9)
C15 C14 H14A 110.1
C13 C14 H14A 110.1
C15 C14 H14B 110.1
C13 C14 H14B 110.1
H14A C14 H14B 108.4
C14 C15 C16 135.9(10)
C14 C15 H15A 103.2
C16 C15 H15A 103.2
C14 C15 H15B 103.2
C16 C15 H15B 103.2
H15A C15 H15B 105.2
C15 C16 C17 98.4(7)
C15 C16 H16A 112.1
C17 C16 H16A 112.1
C15 C16 H16B 112.1
C17 C16 H16B 112.1
H16A C16 H16B 109.7
C16 C17 C11 114.0(6)
C16 C17 H17A 108.8
C11 C17 H17A 108.8
C16 C17 H17B 108.8
C11 C17 H17B 108.8
H17A C17 H17B 107.7
N21 C21 C22 116(2)
N21 C21 C27 112.7(19)
C22 C21 C27 116.3(17)
N21 C21 H21D 103.3
C22 C21 H21D 103.3
C27 C21 H21D 103.3
C21 C22 C23 116.1(19)
C21 C22 H22A 108.3
C23 C22 H22A 108.3
C21 C22 H22B 108.3
C23 C22 H22B 108.3
H22A C22 H22B 107.4
C24 C23 C22 120(2)
C24 C23 H23A 107.3
C22 C23 H23A 107.3
C24 C23 H23B 107.3
C22 C23 H23B 107.3
H23A C23 H23B 106.9
C25 C24 C23 120(2)
C25 C24 H24A 107.3
C23 C24 H24A 107.3
C25 C24 H24B 107.3
C23 C24 H24B 107.3
H24A C24 H24B 106.9
C26 C25 C24 128(2)
C26 C25 H25A 105.2
C24 C25 H25A 105.2
C26 C25 H25B 105.2
C24 C25 H25B 105.2
H25A C25 H25B 105.9
C25 C26 C27 110.5(18)
C25 C26 H26A 109.6
C27 C26 H26A 109.6
C25 C26 H26B 109.6
C27 C26 H26B 109.6
H26A C26 H26B 108.1
C26 C27 C21 121.5(16)
C26 C27 H27A 106.9
C21 C27 H27A 106.9
C26 C27 H27B 106.9
C21 C27 H27B 106.9
H27A C27 H27B 106.7
C21 N21 H21A 109.5
C21 N21 H21B 109.5
H21A N21 H21B 109.5
C21 N21 H21C 109.5
H21A N21 H21C 109.5
H21B N21 H21C 109.5
C32 C31 N31 111.0(18)
C32 C31 C37 121.5(17)
N31 C31 C37 106.4(17)
C32 C31 H31D 105.6
N31 C31 H31D 105.6
C37 C31 H31D 105.6
C31 C32 C33 137.5(19)
C31 C32 H32A 102.7
C33 C32 H32A 102.7
C31 C32 H32B 102.7
C33 C32 H32B 102.7
H32A C32 H32B 105.0
C32 C33 C34 120.2(15)
C32 C33 H33A 107.3
C34 C33 H33A 107.3
C32 C33 H33B 107.3
C34 C33 H33B 107.3
H33A C33 H33B 106.9
C35 C34 C33 116.6(14)
C35 C34 H34A 108.2
C33 C34 H34A 108.2
C35 C34 H34B 108.2
C33 C34 H34B 108.2
H34A C34 H34B 107.3
C36 C35 C34 150.9(16)
C36 C35 H35A 98.9
C34 C35 H35A 98.9
C36 C35 H35B 98.9
C34 C35 H35B 98.9
H35A C35 H35B 103.9
C35 C36 C37 118.6(17)
C35 C36 H36A 107.7
C37 C36 H36A 107.7
C35 C36 H36B 107.7
C37 C36 H36B 107.7
H36A C36 H36B 107.1
C36 C37 C31 119.7(17)
C36 C37 H37A 107.4
C31 C37 H37A 107.4
C36 C37 H37B 107.4
C31 C37 H37B 107.4
H37A C37 H37B 106.9
C42 C41 N41 111.5(8)
C42 C41 C47 117.7(7)
N41 C41 C47 102.4(8)
C42 C41 H41 108.3
N41 C41 H41 108.3
C47 C41 H41 108.3
C41 C42 C43 117.2(9)
C41 C42 H42A 108.0
C43 C42 H42A 108.0
C41 C42 H42B 108.0
C43 C42 H42B 108.0
H42A C42 H42B 107.2
C42 C43 C44 113.8(11)
C42 C43 H43A 108.8
C44 C43 H43A 108.8
C42 C43 H43B 108.8
C44 C43 H43B 108.8
H43A C43 H43B 107.7
C45 C44 C43 124.7(12)
C45 C44 H44A 106.2
C43 C44 H44A 106.2
C45 C44 H44B 106.2
C43 C44 H44B 106.2
H44A C44 H44B 106.4
C46 C45 C44 137.4(11)
C46 C45 H45A 102.8
C44 C45 H45A 102.8
C46 C45 H45B 102.8
C44 C45 H45B 102.8
H45A C45 H45B 105.0
C45 C46 C47 111.7(10)
C45 C46 H46A 109.3
C47 C46 H46A 109.3
C45 C46 H46B 109.3
C47 C46 H46B 109.3
H46A C46 H46B 107.9
C46 C47 C41 131.2(9)
C46 C47 H47A 104.5
C41 C47 H47A 104.5
C46 C47 H47B 104.5
C41 C47 H47B 104.5
H47A C47 H47B 105.6

loop_
_geom_bond_atom_site_label_1
_geom_bond_atom_site_label_2
_geom_bond_distance
B1 O10 1.451(3)
B1 O4 1.452(3)
B1 O2 1.456(3)
B1 O1 1.533(3)
B2 O3 1.445(3)
B2 O6 1.462(3)
B2 O8 1.490(3)
B2 O1 1.506(3)
B3 O5 1.438(3)
B3 O7 1.451(3)
B3 O9 1.487(3)
B3 O1 1.504(3)
B4 O3 1.364(3)
B4 O2 1.369(3)
B4 O11 1.376(3)
B5 O5 1.364(3)
B5 O4 1.366(3)
B5 O12 1.373(3)
B6 O7 1.357(3)
B6 O13 1.376(3)
B6 O6 1.381(3)
B7 O9 1.367(3)
B7 O8 1.372(3)
B7 O14 1.378(3)
O10 H10 0.8400
O11 H11 0.8400
O12 H12 0.8400
O13 H13 0.8400
O14 H14 0.8400
B21 O22 1.362(4)
B21 O21 1.368(3)
B21 O23 1.371(3)
O21 H21 0.8400
O22 H22 0.8400
O23 H23 0.8400
B31 O31 1.360(3)
B31 O32 1.365(3)
B31 O33 1.368(4)
O31 H31 0.8400
O32 H32 0.8400
O33 H33 0.8400
C1 N1 1.512(8)
C1 C7 1.541(8)
C1 C2 1.549(8)
C1 H1 1.0000
C2 C3 1.564(7)
C2 H2A 0.9900
C2 H2B 0.9900
C3 C4 1.489(8)
C3 H3A 0.9900
C3 H3B 0.9900
C4 C5 1.434(9)
C4 H4A 0.9900
C4 H4B 0.9900
C5 C6 1.500(8)
C5 H5A 0.9900
C5 H5B 0.9900
C6 C7 1.519(8)
C6 H6A 0.9900
C6 H6B 0.9900
C7 H7A 0.9900
C7 H7B 0.9900
N1 H1A 0.9100
N1 H1B 0.9100
N1 H1C 0.9100
C61 N61 1.452(12)
C61 C62 1.489(11)
C61 C67 1.523(12)
C61 H61 1.0000
C62 C63 1.464(13)
C62 H62A 0.9900
C62 H62B 0.9900
C63 C64 1.409(13)
C63 H63A 0.9900
C63 H63B 0.9900
C64 C65 1.483(13)
C64 H64A 0.9900
C64 H64B 0.9900
C65 C66 1.520(13)
C65 H65A 0.9900
C65 H65B 0.9900
C66 C67 1.496(12)
C66 H66A 0.9900
C66 H66B 0.9900
C67 H67A 0.9900
C67 H67B 0.9900
N61 H61A 0.9100
N61 H61B 0.9100
N61 H61C 0.9100
C11 N11 1.494(7)
C11 C12 1.513(11)
C11 C17 1.562(9)
C11 H11D 1.0000
C12 C13 1.563(11)
C12 H12A 0.9900
C12 H12B 0.9900
C13 C14 1.484(11)
C13 H13A 0.9900
C13 H13B 0.9900
C14 C15 1.417(12)
C14 H14A 0.9900
C14 H14B 0.9900
C15 C16 1.453(11)
C15 H15A 0.9900
C15 H15B 0.9900
C16 C17 1.532(9)
C16 H16A 0.9900
C16 H16B 0.9900
C17 H17A 0.9900
C17 H17B 0.9900
N11 H11A 0.9100
N11 H11B 0.9100
N11 H11C 0.9100
C21 N21 1.477(16)
C21 C22 1.501(17)
C21 C27 1.531(16)
C21 H21D 1.0000
C22 C23 1.520(17)
C22 H22A 0.9900
C22 H22B 0.9900
C23 C24 1.474(17)
C23 H23A 0.9900
C23 H23B 0.9900
C24 C25 1.464(17)
C24 H24A 0.9900
C24 H24B 0.9900
C25 C26 1.460(17)
C25 H25A 0.9900
C25 H25B 0.9900
C26 C27 1.528(16)
C26 H26A 0.9900
C26 H26B 0.9900
C27 H27A 0.9900
C27 H27B 0.9900
N21 H21A 0.9100
N21 H21B 0.9100
N21 H21C 0.9100
C31 C32 1.475(16)
C31 N31 1.496(16)
C31 C37 1.554(16)
C31 H31D 1.0000
C32 C33 1.489(15)
C32 H32A 0.9900
C32 H32B 0.9900
C33 C34 1.490(15)
C33 H33A 0.9900
C33 H33B 0.9900
C34 C35 1.457(15)
C34 H34A 0.9900
C34 H34B 0.9900
C35 C36 1.422(16)
C35 H35A 0.9900
C35 H35B 0.9900
C36 C37 1.517(16)
C36 H36A 0.9900
C36 H36B 0.9900
C37 H37A 0.9900
C37 H37B 0.9900
N31 H31A 0.9100
N31 H31B 0.9100
N31 H31C 0.9100
C41 C42 1.479(11)
C41 N41 1.511(9)
C41 C47 1.578(10)
C41 H41 1.0000
C42 C43 1.486(12)
C42 H42A 0.9900
C42 H42B 0.9900
C43 C44 1.496(14)
C43 H43A 0.9900
C43 H43B 0.9900
C44 C45 1.463(13)
C44 H44A 0.9900
C44 H44B 0.9900
C45 C46 1.439(14)
C45 H45A 0.9900
C45 H45B 0.9900
C46 C47 1.525(14)
C46 H46A 0.9900
C46 H46B 0.9900
C47 H47A 0.9900
C47 H47B 0.9900
N41 H41A 0.9100
N41 H41B 0.9100
N41 H41C 0.9100
